data_7000724
loop_
_publ_author_name
'Majumdar, Amit'
'Pal, Kuntal'
'Sarkar, Sabyasachi'

_publ_section_title
;
 Necessity of fine tuning in Mo(iv) bis(dithiolene) complexes to
 warrant nitrate reduction
;
_journal_issue 11
_journal_name_full 'Dalton Transactions'
_journal_page_first 1927
_journal_page_last 1938
_journal_paper_doi 10.1039/b815436h
_journal_year 2009
_chemical_formula_moiety '2(C8 H20 N), C10 Mo N6 S6'
_chemical_formula_sum 'C26 H40 Mo N8 S6'
_chemical_formula_weight 753.02
_space_group_IT_number 14
_symmetry_cell_setting monoclinic
_symmetry_Int_Tables_number 14
_symmetry_space_group_name_Hall '-P 2ybc'
_symmetry_space_group_name_H-M 'P 1 21/c 1'
_atom_sites_solution_hydrogens geom
_atom_sites_solution_primary direct
_atom_sites_solution_secondary difmap
_audit_creation_method SHELXL-97
_cell_angle_alpha 90.00
_cell_angle_beta 121.891(13)
_cell_angle_gamma 90.00
_cell_formula_units_Z 4
_cell_length_a 11.857(5)
_cell_length_b 15.812(5)
_cell_length_c 22.444(5)
_cell_measurement_temperature 100(2)
_cell_volume 3573(2)
_computing_cell_refinement 'SAINT 6.45 ( Bruker, 2003)'
_computing_data_collection 'SMART 5.628 (Bruker, 2003)'
_computing_data_reduction 'SAINT 6.45 (Bruker, 2003)'
_computing_molecular_graphics 'Diamond 2.1e, Ortep'
_computing_structure_refinement 'SHELXL-97 (Sheldrick, 1997)'
_computing_structure_solution SIR-97
_diffrn_ambient_temperature 100(2)
_diffrn_measured_fraction_theta_full 0.988
_diffrn_measured_fraction_theta_max 0.988
_diffrn_measurement_device_type 'Bruker SMART APEX'
_diffrn_measurement_method /w-scans
_diffrn_radiation_monochromator graphite
_diffrn_radiation_probe x-ray
_diffrn_radiation_type MoK\a
_diffrn_radiation_wavelength 0.71069
_diffrn_reflns_av_R_equivalents 0.0929
_diffrn_reflns_av_sigmaI/netI 0.1729
_diffrn_reflns_limit_h_max 15
_diffrn_reflns_limit_h_min -15
_diffrn_reflns_limit_k_max 20
_diffrn_reflns_limit_k_min -20
_diffrn_reflns_limit_l_max 28
_diffrn_reflns_limit_l_min -28
_diffrn_reflns_number 19692
_diffrn_reflns_theta_full 27.28
_diffrn_reflns_theta_max 27.28
_diffrn_reflns_theta_min 1.91
_diffrn_source 'fine-focus sealed tube'
_exptl_absorpt_coefficient_mu 0.747
_exptl_absorpt_correction_T_max 0.9428
_exptl_absorpt_correction_T_min 0.8652
_exptl_absorpt_correction_type empirical
_exptl_crystal_colour Violet
_exptl_crystal_density_diffrn 1.400
_exptl_crystal_density_method 'not measured'
_exptl_crystal_description block
_exptl_crystal_F_000 1560
_exptl_crystal_size_max 0.20
_exptl_crystal_size_mid 0.10
_exptl_crystal_size_min 0.08
_refine_diff_density_max 0.871
_refine_diff_density_min -0.744
_refine_diff_density_rms 0.176
_refine_ls_extinction_coef 0.0058(7)
_refine_ls_extinction_expression Fc^*^=kFc[1+0.001xFc^2^\l^3^/sin(2\q)]^-1/4^
_refine_ls_extinction_method SHELXL
_refine_ls_goodness_of_fit_ref 0.960
_refine_ls_hydrogen_treatment constr
_refine_ls_matrix_type full
_refine_ls_number_parameters 407
_refine_ls_number_reflns 7680
_refine_ls_number_restraints 16
_refine_ls_restrained_S_all 0.977
_refine_ls_R_factor_all 0.1470
_refine_ls_R_factor_gt 0.0923
_refine_ls_shift/su_max 0.000
_refine_ls_shift/su_mean 0.000
_refine_ls_structure_factor_coef Fsqd
_refine_ls_weighting_details 'calc w=1/[\s^2^(Fo^2^)+(0.1202P)^2^+0.0000P] where P=(Fo^2^+2Fc^2^)/3'
_refine_ls_weighting_scheme calc
_refine_ls_wR_factor_gt 0.2085
_refine_ls_wR_factor_ref 0.2443
_reflns_number_gt 4258
_reflns_number_total 7680
_reflns_threshold_expression >2sigma(I)
_cod_data_source_file b815436h.txt
_cod_data_source_block 8julc
_cod_depositor_comments
;
The following automatic conversions were performed:
'_exptl_absorpt_correction_type' value 'Empirical' changed to 'empirical'
according to '/home/saulius/struct/CIF-dictionaries/cif_core.dic'
dictionary named 'cif_core.dic' version 2.4.1 from 2010-06-29.

Automatic conversion script
Id: cif_fix_enum 1527 2010-12-29 10:47:43Z saulius 
;
_cod_original_sg_symbol_H-M P21/c
_cod_database_code 7000724

loop_
_symmetry_equiv_pos_as_xyz
'x, y, z'
'-x, y+1/2, -z+1/2'
'-x, -y, -z'
'x, -y-1/2, z-1/2'

loop_
_atom_site_label
_atom_site_type_symbol
_atom_site_fract_x
_atom_site_fract_y
_atom_site_fract_z
_atom_site_U_iso_or_equiv
_atom_site_adp_type
_atom_site_occupancy
_atom_site_symmetry_multiplicity
_atom_site_calc_flag
_atom_site_refinement_flags
_atom_site_disorder_assembly
_atom_site_disorder_group
Mo1 Mo -0.83783(7) 0.23500(3) -0.33089(4) 0.0252(2) Uani 1 1 d . . .
S1 S -0.9370(2) 0.31641(10) -0.28852(13) 0.0313(6) Uani 1 1 d . . .
S2 S -0.6661(2) 0.32379(10) -0.27990(14) 0.0349(6) Uani 1 1 d . . .
S3 S -0.8936(2) 0.15354(10) -0.26361(14) 0.0324(6) Uani 1 1 d . . .
S4 S -0.6405(2) 0.16092(10) -0.27311(13) 0.0327(6) Uani 1 1 d . . .
S5 S -1.3027(2) 0.20948(12) -0.59867(14) 0.0341(6) Uani 1 1 d . . .
S6 S -0.8799(3) 0.22258(12) -0.59499(14) 0.0374(6) Uani 1 1 d . . .
N1 N -0.8857(9) 0.4923(4) -0.1822(5) 0.057(3) Uani 1 1 d . . .
N2 N -0.5519(9) 0.5034(4) -0.1801(5) 0.057(3) Uani 1 1 d . . .
N3 N -0.7818(9) -0.0116(4) -0.1303(5) 0.053(3) Uani 1 1 d . . .
N4 N -0.4589(8) -0.0026(4) -0.1481(6) 0.058(3) Uani 1 1 d . . .
N5 N -1.0490(7) 0.2204(4) -0.4368(5) 0.0344(19) Uani 1 1 d . . .
N6 N -0.8299(7) 0.2342(4) -0.4364(4) 0.0331(18) Uani 1 1 d . . .
N7 N 0.0000 0.0000 0.0000 0.032(3) Uani 1 2 d SD . .
N8 N -0.6073(7) 0.7249(3) -0.1082(4) 0.0324(18) Uani 1 1 d . . .
N9 N -1.0000 0.0000 -0.5000 0.043(3) Uani 1 2 d SD . .
C1 C -0.8601(9) 0.4454(4) -0.2098(5) 0.036(2) Uani 1 1 d . . .
C2 C -0.8256(8) 0.3888(4) -0.2434(5) 0.032(2) Uani 1 1 d . . .
C3 C -0.7086(8) 0.3922(4) -0.2405(5) 0.032(2) Uani 1 1 d . . .
C4 C -0.6191(9) 0.4539(4) -0.2064(6) 0.040(3) Uani 1 1 d . . .
C5 C -0.7769(9) 0.0344(5) -0.1686(5) 0.037(2) Uani 1 1 d . . .
C6 C -0.7659(8) 0.0893(4) -0.2145(5) 0.0258(19) Uani 1 1 d . . .
C7 C -0.6542(8) 0.0925(4) -0.2191(5) 0.033(2) Uani 1 1 d . . .
C8 C -0.5446(8) 0.0402(4) -0.1789(6) 0.040(3) Uani 1 1 d . . .
C9 C -1.1537(8) 0.2167(4) -0.5063(5) 0.032(2) Uani 1 1 d . . .
C10 C -0.8539(8) 0.2294(4) -0.5039(5) 0.029(2) Uani 1 1 d . . .
C11B C -0.1238(14) -0.0515(7) -0.0493(8) 0.033(3) Uani 0.513(11) 1 d PD A 1
H11A H -0.1060 -0.0960 -0.0730 0.040 Uiso 0.513(11) 1 calc PR A 1
H11B H -0.1964 -0.0164 -0.0835 0.040 Uiso 0.513(11) 1 calc PR A 1
C11A C -0.0245(15) -0.0340(7) 0.0601(8) 0.033(3) Uani 0.487(11) 1 d PD A 2
H11C H 0.0489 -0.0678 0.0952 0.040 Uiso 0.487(11) 1 calc PR A 2
H11D H -0.0436 0.0114 0.0825 0.040 Uiso 0.487(11) 1 calc PR A 2
C12 C -0.1502(10) -0.0887(5) 0.0105(7) 0.071(4) Uani 1 1 d D . .
H12A H -0.2275 -0.1242 -0.0115 0.107 Uiso 0.487(11) 1 calc PR A 1
H12B H -0.1641 -0.0425 0.0337 0.107 Uiso 0.487(11) 1 calc PR A 1
H12C H -0.0746 -0.1210 0.0442 0.107 Uiso 0.487(11) 1 calc PR A 1
H12D H -0.1816 -0.1154 0.0374 0.107 Uiso 0.513(11) 1 d PR A 2
H12E H -0.1276 -0.1312 -0.0120 0.107 Uiso 0.513(11) 1 d PR A 2
H12F H -0.2186 -0.0529 -0.0245 0.107 Uiso 0.513(11) 1 d PR A 2
C13A C -0.1295(14) 0.0385(7) -0.0678(8) 0.044(6) Uani 0.534(15) 1 d PD A 2
H13A H -0.1093 0.0669 -0.0994 0.052 Uiso 0.534(15) 1 calc PR A 2
H13B H -0.1986 -0.0034 -0.0932 0.052 Uiso 0.534(15) 1 calc PR A 2
C13B C -0.0340(18) 0.0570(9) 0.0413(8) 0.039(6) Uani 0.466(15) 1 d PD A 1
H13C H 0.0362 0.0971 0.0696 0.046 Uiso 0.466(15) 1 calc PR A 1
H13D H -0.0572 0.0259 0.0706 0.046 Uiso 0.466(15) 1 calc PR A 1
C14 C -0.1626(10) 0.1017(5) -0.0254(7) 0.082(5) Uani 1 1 d D . .
H14A H -0.1999 0.1424 -0.0088 0.124 Uiso 0.534(15) 1 calc PR A 1
H14B H -0.2280 0.0594 -0.0527 0.124 Uiso 0.534(15) 1 calc PR A 1
H14C H -0.1357 0.1296 -0.0539 0.124 Uiso 0.534(15) 1 calc PR A 1
H14D H -0.2412 0.1330 -0.0573 0.124 Uiso 0.466(15) 1 d PR A 2
H14E H -0.0897 0.1401 0.0004 0.124 Uiso 0.466(15) 1 d PR A 2
H14F H -0.1773 0.0708 0.0068 0.124 Uiso 0.466(15) 1 d PR A 2
C15A C -1.0572(18) 0.0687(8) -0.5542(8) 0.058(8) Uani 0.518(19) 1 d PD B 1
H15A H -0.9848 0.1084 -0.5398 0.070 Uiso 0.518(19) 1 calc PR B 1
H15B H -1.1208 0.0975 -0.5466 0.070 Uiso 0.518(19) 1 calc PR B 1
C15B C -1.0710(16) -0.0108(8) -0.5854(7) 0.033(6) Uani 0.482(19) 1 d PD B 2
H15C H -1.0058 -0.0385 -0.5924 0.040 Uiso 0.482(19) 1 calc PR B 2
H15D H -1.1424 -0.0512 -0.5997 0.040 Uiso 0.482(19) 1 calc PR B 2
C16 C -1.1310(11) 0.0624(5) -0.6408(5) 0.051(3) Uani 1 1 d D . .
H16A H -1.1549 0.1180 -0.6607 0.077 Uiso 0.518(19) 1 calc PR B 1
H16B H -1.2095 0.0282 -0.6594 0.077 Uiso 0.518(19) 1 calc PR B 1
H16C H -1.0713 0.0372 -0.6524 0.077 Uiso 0.518(19) 1 calc PR B 1
H16D H -1.1664 0.0393 -0.6869 0.077 Uiso 0.482(19) 1 d PR B 2
H16E H -1.0627 0.1026 -0.6310 0.077 Uiso 0.482(19) 1 d PR B 2
H16F H -1.2007 0.0899 -0.6384 0.077 Uiso 0.482(19) 1 d PR B 2
C17A C -0.8786(14) -0.0235(8) -0.5097(11) 0.044(4) Uani 0.520(13) 1 d PD B 1
H17A H -0.8439 -0.0790 -0.4901 0.053 Uiso 0.520(13) 1 calc PR B 1
H17B H -0.9088 -0.0245 -0.5591 0.053 Uiso 0.520(13) 1 calc PR B 1
C17B C -0.8968(15) 0.0601(9) -0.4616(11) 0.044(4) Uani 0.480(13) 1 d PD B 2
H17C H -0.8656 0.0564 -0.4121 0.053 Uiso 0.480(13) 1 calc PR B 2
H17D H -0.9303 0.1168 -0.4776 0.053 Uiso 0.480(13) 1 calc PR B 2
C18 C -0.7748(11) 0.0407(6) -0.4732(7) 0.094(6) Uani 1 1 d D . .
H18A H -0.7012 0.0277 -0.4782 0.141 Uiso 0.520(13) 1 calc PR B 1
H18B H -0.7455 0.0411 -0.4243 0.141 Uiso 0.520(13) 1 calc PR B 1
H18C H -0.8098 0.0953 -0.4931 0.141 Uiso 0.520(13) 1 calc PR B 1
H18D H -0.7061 0.0819 -0.4480 0.141 Uiso 0.480(13) 1 d PR B 2
H18E H -0.8059 0.0438 -0.5222 0.141 Uiso 0.480(13) 1 d PR B 2
H18F H -0.7402 -0.0148 -0.4559 0.141 Uiso 0.480(13) 1 d PR B 2
C19 C -0.6148(10) 0.7669(5) -0.0445(6) 0.041(3) Uani 1 1 d . . .
H19A H -0.6608 0.7269 -0.0319 0.049 Uiso 1 1 calc R . .
H19B H -0.6716 0.8163 -0.0636 0.049 Uiso 1 1 calc R . .
C20 C -0.4814(10) 0.7967(6) 0.0286(6) 0.056(3) Uani 1 1 d . . .
H20A H -0.4322 0.8360 0.0183 0.084 Uiso 1 1 calc R . .
H20B H -0.4271 0.7481 0.0521 0.084 Uiso 1 1 calc R . .
H20C H -0.5065 0.8233 0.0583 0.084 Uiso 1 1 calc R . .
C21 C -0.7573(9) 0.7038(5) -0.1796(6) 0.044(3) Uani 1 1 d . . .
H21A H -0.8025 0.6662 -0.1647 0.053 Uiso 1 1 calc R . .
H21B H -0.8067 0.7565 -0.1934 0.053 Uiso 1 1 calc R . .
C22 C -0.7730(10) 0.6622(5) -0.2510(6) 0.051(3) Uani 1 1 d . . .
H22A H -0.7401 0.7013 -0.2711 0.077 Uiso 1 1 calc R . .
H22B H -0.8650 0.6506 -0.2844 0.077 Uiso 1 1 calc R . .
H22C H -0.7231 0.6106 -0.2392 0.077 Uiso 1 1 calc R . .
C23 C -0.5459(10) 0.7691(4) -0.1444(6) 0.046(3) Uani 1 1 d . . .
H23A H -0.4583 0.7896 -0.1092 0.055 Uiso 1 1 calc R . .
H23B H -0.5354 0.7287 -0.1737 0.055 Uiso 1 1 calc R . .
C24 C -0.6236(12) 0.8372(5) -0.1860(7) 0.077(4) Uani 1 1 d . . .
H24A H -0.7099 0.8170 -0.2214 0.115 Uiso 1 1 calc R . .
H24B H -0.5814 0.8632 -0.2079 0.115 Uiso 1 1 calc R . .
H24C H -0.6325 0.8780 -0.1570 0.115 Uiso 1 1 calc R . .
C25 C -0.5134(9) 0.6602(4) -0.0666(6) 0.042(3) Uani 1 1 d . . .
H25A H -0.4280 0.6863 -0.0347 0.050 Uiso 1 1 calc R . .
H25B H -0.5025 0.6224 -0.0972 0.050 Uiso 1 1 calc R . .
C26 C -0.5551(13) 0.6100(5) -0.0249(7) 0.070(4) Uani 1 1 d . . .
H26A H -0.5530 0.6454 0.0104 0.106 Uiso 1 1 calc R . .
H26B H -0.4955 0.5633 -0.0029 0.106 Uiso 1 1 calc R . .
H26C H -0.6437 0.5891 -0.0555 0.106 Uiso 1 1 calc R . .

loop_
_atom_site_aniso_label
_atom_site_aniso_U_11
_atom_site_aniso_U_22
_atom_site_aniso_U_33
_atom_site_aniso_U_23
_atom_site_aniso_U_13
_atom_site_aniso_U_12
Mo1 0.0283(4) 0.0084(2) 0.0440(5) -0.0008(3) 0.0225(4) -0.0007(2)
S1 0.0357(12) 0.0105(7) 0.0539(16) -0.0016(8) 0.0279(12) -0.0004(7)
S2 0.0336(12) 0.0097(7) 0.0676(18) -0.0028(9) 0.0309(12) -0.0020(7)
S3 0.0312(12) 0.0128(7) 0.0615(17) 0.0018(8) 0.0301(12) 0.0020(7)
S4 0.0343(12) 0.0120(7) 0.0576(17) -0.0004(8) 0.0283(12) 0.0007(7)
S5 0.0345(12) 0.0199(8) 0.0482(16) -0.0018(9) 0.0220(12) 0.0014(8)
S6 0.0511(15) 0.0192(8) 0.0541(17) 0.0007(9) 0.0360(14) 0.0022(9)
N1 0.071(6) 0.014(3) 0.105(8) -0.009(4) 0.059(6) 0.005(3)
N2 0.059(6) 0.016(3) 0.104(8) -0.018(4) 0.049(6) -0.015(3)
N3 0.069(6) 0.017(3) 0.091(8) 0.015(4) 0.055(6) 0.009(3)
N4 0.045(5) 0.014(3) 0.109(9) 0.006(4) 0.036(5) 0.006(3)
N5 0.037(4) 0.013(2) 0.064(6) -0.006(3) 0.035(4) -0.004(3)
N6 0.034(4) 0.016(3) 0.053(5) -0.002(3) 0.025(4) -0.002(3)
N7 0.034(6) 0.007(3) 0.055(8) 0.002(4) 0.023(5) 0.003(3)
N8 0.038(4) 0.010(2) 0.056(5) -0.002(3) 0.030(4) 0.000(2)
N9 0.058(7) 0.004(3) 0.065(9) 0.000(4) 0.031(7) -0.001(4)
C1 0.041(5) 0.014(3) 0.057(7) -0.004(4) 0.028(5) -0.007(3)
C2 0.037(5) 0.014(3) 0.047(6) -0.006(3) 0.024(5) 0.000(3)
C3 0.036(5) 0.013(2) 0.054(6) -0.005(3) 0.021(5) 0.001(3)
C4 0.041(5) 0.013(3) 0.068(7) -0.011(4) 0.031(5) -0.004(3)
C5 0.041(5) 0.016(3) 0.055(7) 0.006(4) 0.027(5) 0.007(3)
C6 0.025(4) 0.008(2) 0.048(6) -0.002(3) 0.022(4) -0.001(3)
C7 0.025(4) 0.007(2) 0.059(7) -0.008(3) 0.016(4) 0.000(3)
C8 0.026(5) 0.009(3) 0.078(8) 0.001(4) 0.023(5) -0.001(3)
C9 0.026(5) 0.017(3) 0.061(7) -0.001(4) 0.029(5) 0.001(3)
C10 0.030(5) 0.013(3) 0.046(6) 0.004(3) 0.022(4) -0.003(3)
C11B 0.037(7) 0.003(3) 0.071(9) -0.002(5) 0.037(7) 0.000(4)
C11A 0.037(7) 0.003(3) 0.071(9) -0.002(5) 0.037(7) 0.000(4)
C12 0.067(7) 0.014(3) 0.167(14) 0.005(5) 0.084(9) -0.006(4)
C13A 0.033(10) 0.007(5) 0.084(16) -0.001(7) 0.026(10) -0.001(6)
C13B 0.059(14) 0.013(6) 0.041(14) -0.005(7) 0.025(11) -0.007(8)
C14 0.055(7) 0.016(4) 0.184(15) -0.007(6) 0.069(9) 0.013(4)
C15A 0.052(13) 0.014(6) 0.12(2) 0.033(9) 0.056(14) 0.016(7)
C15B 0.030(10) 0.016(6) 0.056(15) -0.014(7) 0.023(10) -0.005(6)
C16 0.074(8) 0.029(4) 0.061(8) 0.009(5) 0.044(7) 0.018(5)
C17A 0.044(8) 0.009(4) 0.076(11) -0.006(5) 0.030(8) -0.005(5)
C17B 0.044(8) 0.009(4) 0.076(11) -0.006(5) 0.030(8) -0.005(5)
C18 0.059(8) 0.034(5) 0.136(14) 0.013(7) 0.015(8) -0.030(6)
C19 0.053(6) 0.018(3) 0.074(8) -0.018(4) 0.049(6) -0.010(4)
C20 0.056(7) 0.035(5) 0.096(10) -0.035(6) 0.052(7) -0.017(5)
C21 0.039(6) 0.023(4) 0.071(8) -0.007(4) 0.029(5) -0.005(4)
C22 0.049(6) 0.023(4) 0.072(8) -0.012(4) 0.025(6) -0.001(4)
C23 0.061(7) 0.013(3) 0.096(9) -0.002(4) 0.063(7) -0.002(4)
C24 0.102(10) 0.015(4) 0.162(14) 0.022(6) 0.103(10) 0.014(5)
C25 0.041(5) 0.012(3) 0.070(8) 0.004(4) 0.028(5) 0.005(3)
C26 0.103(10) 0.020(4) 0.116(12) 0.012(5) 0.077(9) 0.005(5)

loop_
_atom_type_symbol
_atom_type_description
_atom_type_scat_dispersion_real
_atom_type_scat_dispersion_imag
_atom_type_scat_source
C C 0.0033 0.0016 'International Tables Vol C Tables 4.2.6.8 and 6.1.1.4'
H H 0.0000 0.0000 'International Tables Vol C Tables 4.2.6.8 and 6.1.1.4'
Mo Mo -1.6832 0.6857 'International Tables Vol C Tables 4.2.6.8 and 6.1.1.4'
N N 0.0061 0.0033 'International Tables Vol C Tables 4.2.6.8 and 6.1.1.4'
S S 0.1246 0.1234 'International Tables Vol C Tables 4.2.6.8 and 6.1.1.4'

loop_
_geom_angle_atom_site_label_1
_geom_angle_atom_site_label_2
_geom_angle_atom_site_label_3
_geom_angle
_geom_angle_site_symmetry_1
_geom_angle_site_symmetry_3
_geom_angle_publ_flag
S2 Mo1 S1 87.86(8) . . ?
S2 Mo1 S4 69.56(8) . . ?
S1 Mo1 S4 130.55(10) . . ?
S2 Mo1 S3 120.71(10) . . ?
S1 Mo1 S3 69.77(7) . . ?
S4 Mo1 S3 84.59(8) . . ?
S2 Mo1 N5 140.03(17) . . ?
S1 Mo1 N5 88.21(18) . . ?
S4 Mo1 N5 136.92(16) . . ?
S3 Mo1 N5 94.85(19) . . ?
S2 Mo1 N6 90.46(17) . . ?
S1 Mo1 N6 135.35(16) . . ?
S4 Mo1 N6 89.73(18) . . ?
S3 Mo1 N6 143.38(15) . . ?
N5 Mo1 N6 65.6(3) . . ?
C2 S1 Mo1 103.3(3) . . ?
C3 S2 Mo1 103.6(3) . . ?
C6 S3 Mo1 107.2(3) . . ?
C7 S4 Mo1 105.9(3) . . ?
C9 N5 Mo1 165.5(6) . . ?
C10 N6 Mo1 167.7(6) . . ?
C13B N7 C13B 180.0(13) 3 . ?
C13B N7 C11B 107.5(9) 3 3 ?
C13B N7 C11B 72.5(9) . 3 ?
C13B N7 C11B 72.5(9) 3 . ?
C13B N7 C11B 107.5(9) . . ?
C11B N7 C11B 180(2) 3 . ?
C13B N7 C13A 94.4(8) 3 . ?
C13B N7 C13A 85.6(8) . . ?
C11B N7 C13A 123.9(7) 3 . ?
C11B N7 C13A 56.1(7) . . ?
C13B N7 C13A 85.6(8) 3 3 ?
C13B N7 C13A 94.4(8) . 3 ?
C11B N7 C13A 56.1(7) 3 3 ?
C11B N7 C13A 123.9(7) . 3 ?
C13A N7 C13A 180.0(19) . 3 ?
C13B N7 C11A 123.0(8) 3 . ?
C13B N7 C11A 57.0(8) . . ?
C11B N7 C11A 95.8(7) 3 . ?
C11B N7 C11A 84.2(7) . . ?
C13A N7 C11A 114.5(8) . . ?
C13A N7 C11A 65.5(8) 3 . ?
C13B N7 C11A 57.0(8) 3 3 ?
C13B N7 C11A 123.0(8) . 3 ?
C11B N7 C11A 84.2(7) 3 3 ?
C11B N7 C11A 95.8(7) . 3 ?
C13A N7 C11A 65.5(8) . 3 ?
C13A N7 C11A 114.5(8) 3 3 ?
C11A N7 C11A 180.0(10) . 3 ?
C25 N8 C23 104.4(7) . . ?
C25 N8 C19 96.0(7) . . ?
C23 N8 C19 123.2(6) . . ?
C25 N8 C21 123.1(6) . . ?
C23 N8 C21 98.4(7) . . ?
C19 N8 C21 113.5(6) . . ?
C17B N9 C17B 180(3) . 3_354 ?
C17B N9 C15A 96.7(10) . 3_354 ?
C17B N9 C15A 83.3(10) 3_354 3_354 ?
C17B N9 C15A 83.3(10) . . ?
C17B N9 C15A 96.7(10) 3_354 . ?
C15A N9 C15A 180.000(4) 3_354 . ?
C17B N9 C17A 72.1(8) . . ?
C17B N9 C17A 107.9(8) 3_354 . ?
C15A N9 C17A 83.6(10) 3_354 . ?
C15A N9 C17A 96.4(10) . . ?
C17B N9 C17A 107.9(8) . 3_354 ?
C17B N9 C17A 72.1(8) 3_354 3_354 ?
C15A N9 C17A 96.4(10) 3_354 3_354 ?
C15A N9 C17A 83.6(10) . 3_354 ?
C17A N9 C17A 180.0(14) . 3_354 ?
C17B N9 C15B 58.6(10) . 3_354 ?
C17B N9 C15B 121.4(10) 3_354 3_354 ?
C15A N9 C15B 52.8(8) 3_354 3_354 ?
C15A N9 C15B 127.2(8) . 3_354 ?
C17A N9 C15B 103.8(9) . 3_354 ?
C17A N9 C15B 76.2(9) 3_354 3_354 ?
C17B N9 C15B 121.4(10) . . ?
C17B N9 C15B 58.6(10) 3_354 . ?
C15A N9 C15B 127.2(8) 3_354 . ?
C15A N9 C15B 52.8(8) . . ?
C17A N9 C15B 76.2(9) . . ?
C17A N9 C15B 103.8(9) 3_354 . ?
C15B N9 C15B 180.000(4) 3_354 . ?
N1 C1 C2 178.4(10) . . ?
C3 C2 C1 123.1(8) . . ?
C3 C2 S1 122.0(6) . . ?
C1 C2 S1 114.9(7) . . ?
C4 C3 C2 122.5(8) . . ?
C4 C3 S2 114.3(7) . . ?
C2 C3 S2 123.2(6) . . ?
N2 C4 C3 178.0(10) . . ?
N3 C5 C6 177.7(10) . . ?
C7 C6 C5 122.8(7) . . ?
C7 C6 S3 119.9(7) . . ?
C5 C6 S3 117.3(6) . . ?
C6 C7 C8 122.1(8) . . ?
C6 C7 S4 122.3(6) . . ?
C8 C7 S4 115.7(7) . . ?
N4 C8 C7 178.5(11) . . ?
N5 C9 S5 176.5(7) . . ?
N6 C10 S6 177.8(7) . . ?
N7 C11B C12 97.2(9) . . ?
N7 C11B H11A 112.3 . . ?
C12 C11B H11A 112.3 . . ?
N7 C11B H11B 112.3 . . ?
C12 C11B H11B 112.3 . . ?
H11A C11B H11B 109.9 . . ?
N7 C11B H12E 109.8 . . ?
C12 C11B H12E 35.1 . . ?
H11A C11B H12E 77.3 . . ?
H11B C11B H12E 129.5 . . ?
N7 C11B H12F 111.3 . . ?
C12 C11B H12F 35.3 . . ?
H11A C11B H12F 128.2 . . ?
H11B C11B H12F 77.0 . . ?
H12E C11B H12F 62.5 . . ?
C12 C11A N7 96.5(9) . . ?
C12 C11A H11C 112.5 . . ?
N7 C11A H11C 112.5 . . ?
C12 C11A H11D 112.5 . . ?
N7 C11A H11D 112.5 . . ?
H11C C11A H11D 110.0 . . ?
C11A C12 C11B 82.1(8) . . ?
C11A C12 H12A 168.4 . . ?
C11B C12 H12A 109.5 . . ?
C11A C12 H12B 64.3 . . ?
C11B C12 H12B 109.5 . . ?
H12A C12 H12B 109.5 . . ?
C11A C12 H12C 65.9 . . ?
C11B C12 H12C 109.5 . . ?
H12A C12 H12C 109.5 . . ?
H12B C12 H12C 109.5 . . ?
C11A C12 H12D 109.5 . . ?
C11B C12 H12D 168.3 . . ?
H12A C12 H12D 58.9 . . ?
H12B C12 H12D 76.0 . . ?
H12C C12 H12D 77.3 . . ?
C11A C12 H12E 109.5 . . ?
C11B C12 H12E 66.0 . . ?
H12A C12 H12E 77.1 . . ?
H12B C12 H12E 173.3 . . ?
H12C C12 H12E 68.7 . . ?
H12D C12 H12E 109.5 . . ?
C11A C12 H12F 109.3 . . ?
C11B C12 H12F 64.1 . . ?
H12A C12 H12F 76.2 . . ?
H12B C12 H12F 71.5 . . ?
H12C C12 H12F 173.0 . . ?
H12D C12 H12F 109.5 . . ?
H12E C12 H12F 109.5 . . ?
C14 C13A N7 95.0(9) . . ?
C14 C13A H13A 112.7 . . ?
N7 C13A H13A 112.7 . . ?
C14 C13A H13B 112.7 . . ?
N7 C13A H13B 112.7 . . ?
H13A C13A H13B 110.2 . . ?
N7 C13B C14 96.9(9) . . ?
N7 C13B H13C 112.4 . . ?
C14 C13B H13C 112.4 . . ?
N7 C13B H13D 112.4 . . ?
C14 C13B H13D 112.4 . . ?
H13C C13B H13D 109.9 . . ?
N7 C13B H14E 108.4 . . ?
C14 C13B H14E 35.1 . . ?
H13C C13B H14E 77.4 . . ?
H13D C13B H14E 130.8 . . ?
N7 C13B H14F 112.3 . . ?
C14 C13B H14F 35.7 . . ?
H13C C13B H14F 127.2 . . ?
H13D C13B H14F 76.7 . . ?
H14E C13B H14F 62.9 . . ?
C13A C14 C13B 82.5(8) . . ?
C13A C14 H14A 167.9 . . ?
C13B C14 H14A 109.5 . . ?
C13A C14 H14B 62.8 . . ?
C13B C14 H14B 109.5 . . ?
H14A C14 H14B 109.5 . . ?
C13A C14 H14C 67.1 . . ?
C13B C14 H14C 109.5 . . ?
H14A C14 H14C 109.5 . . ?
H14B C14 H14C 109.5 . . ?
C13A C14 H14D 109.4 . . ?
C13B C14 H14D 167.9 . . ?
H14A C14 H14D 58.6 . . ?
H14B C14 H14D 75.2 . . ?
H14C C14 H14D 78.3 . . ?
C13A C14 H14E 109.5 . . ?
C13B C14 H14E 67.2 . . ?
H14A C14 H14E 78.2 . . ?
H14B C14 H14E 172.3 . . ?
H14C C14 H14E 66.4 . . ?
H14D C14 H14E 109.5 . . ?
C13A C14 H14F 109.6 . . ?
C13B C14 H14F 62.8 . . ?
H14A C14 H14F 75.3 . . ?
H14B C14 H14F 73.8 . . ?
H14C C14 H14F 172.2 . . ?
H14D C14 H14F 109.5 . . ?
H14E C14 H14F 109.5 . . ?
N9 C15A C16 129.7(11) . . ?
N9 C15A H15A 104.9 . . ?
C16 C15A H15A 104.9 . . ?
N9 C15A H15B 104.9 . . ?
C16 C15A H15B 104.9 . . ?
H15A C15A H15B 105.8 . . ?
C16 C15B N9 125.9(9) . . ?
C16 C15B H15C 105.9 . . ?
N9 C15B H15C 105.9 . . ?
C16 C15B H15D 105.9 . . ?
N9 C15B H15D 105.9 . . ?
H15C C15B H15D 106.2 . . ?
C15B C16 C15A 51.6(7) . . ?
C15B C16 H16A 161.0 . . ?
C15A C16 H16A 109.5 . . ?
C15B C16 H16B 81.9 . . ?
C15A C16 H16B 109.5 . . ?
H16A C16 H16B 109.5 . . ?
C15B C16 H16C 79.5 . . ?
C15A C16 H16C 109.5 . . ?
H16A C16 H16C 109.5 . . ?
H16B C16 H16C 109.5 . . ?
C15B C16 H16D 109.4 . . ?
C15A C16 H16D 160.9 . . ?
H16A C16 H16D 89.6 . . ?
H16B C16 H16D 63.1 . . ?
H16C C16 H16D 61.0 . . ?
C15B C16 H16E 109.5 . . ?
C15A C16 H16E 80.4 . . ?
H16A C16 H16E 60.3 . . ?
H16B C16 H16E 168.4 . . ?
H16C C16 H16E 71.5 . . ?
H16D C16 H16E 109.5 . . ?
C15B C16 H16F 109.6 . . ?
C15A C16 H16F 81.1 . . ?
H16A C16 H16F 63.8 . . ?
H16B C16 H16F 67.3 . . ?
H16C C16 H16F 169.3 . . ?
H16D C16 H16F 109.5 . . ?
H16E C16 H16F 109.5 . . ?
C18 C17A N9 108.1(10) . . ?
C18 C17A H17A 110.1 . . ?
N9 C17A H17A 110.1 . . ?
C18 C17A H17B 110.1 . . ?
N9 C17A H17B 110.1 . . ?
H17A C17A H17B 108.4 . . ?
C18 C17A H18E 37.9 . . ?
N9 C17A H18E 120.6 . . ?
H17A C17A H18E 125.7 . . ?
H17B C17A H18E 72.2 . . ?
C18 C17A H18F 38.5 . . ?
N9 C17A H18F 124.7 . . ?
H17A C17A H18F 71.6 . . ?
H17B C17A H18F 121.9 . . ?
H18E C17A H18F 64.7 . . ?
N9 C17B C18 109.2(11) . . ?
N9 C17B H17C 109.8 . . ?
C18 C17B H17C 109.8 . . ?
N9 C17B H17D 109.8 . . ?
C18 C17B H17D 109.8 . . ?
H17C C17B H17D 108.3 . . ?
C17A C18 C17B 70.5(9) . . ?
C17A C18 H18A 109.5 . . ?
C17B C18 H18A 177.5 . . ?
C17A C18 H18B 109.5 . . ?
C17B C18 H18B 68.4 . . ?
H18A C18 H18B 109.5 . . ?
C17A C18 H18C 109.5 . . ?
C17B C18 H18C 72.7 . . ?
H18A C18 H18C 109.5 . . ?
H18B C18 H18C 109.5 . . ?
C17A C18 H18D 178.3 . . ?
C17B C18 H18D 109.1 . . ?
H18A C18 H18D 70.9 . . ?
H18B C18 H18D 68.9 . . ?
H18C C18 H18D 71.8 . . ?
C17A C18 H18E 72.2 . . ?
C17B C18 H18E 109.8 . . ?
H18A C18 H18E 72.4 . . ?
H18B C18 H18E 176.5 . . ?
H18C C18 H18E 67.1 . . ?
H18D C18 H18E 109.5 . . ?
C17A C18 H18F 69.3 . . ?
C17B C18 H18F 109.5 . . ?
H18A C18 H18F 68.4 . . ?
H18B C18 H18F 74.0 . . ?
H18C C18 H18F 176.5 . . ?
H18D C18 H18F 109.5 . . ?
H18E C18 H18F 109.5 . . ?
N8 C19 C20 121.9(7) . . ?
N8 C19 H19A 106.8 . . ?
C20 C19 H19A 106.8 . . ?
N8 C19 H19B 106.8 . . ?
C20 C19 H19B 106.8 . . ?
H19A C19 H19B 106.7 . . ?
C19 C20 H20A 109.5 . . ?
C19 C20 H20B 109.5 . . ?
H20A C20 H20B 109.5 . . ?
C19 C20 H20C 109.5 . . ?
H20A C20 H20C 109.5 . . ?
H20B C20 H20C 109.5 . . ?
C22 C21 N8 121.6(7) . . ?
C22 C21 H21A 106.9 . . ?
N8 C21 H21A 106.9 . . ?
C22 C21 H21B 106.9 . . ?
N8 C21 H21B 106.9 . . ?
H21A C21 H21B 106.7 . . ?
C21 C22 H22A 109.5 . . ?
C21 C22 H22B 109.5 . . ?
H22A C22 H22B 109.5 . . ?
C21 C22 H22C 109.5 . . ?
H22A C22 H22C 109.5 . . ?
H22B C22 H22C 109.5 . . ?
C24 C23 N8 112.2(8) . . ?
C24 C23 H23A 109.2 . . ?
N8 C23 H23A 109.2 . . ?
C24 C23 H23B 109.2 . . ?
N8 C23 H23B 109.2 . . ?
H23A C23 H23B 107.9 . . ?
C23 C24 H24A 109.5 . . ?
C23 C24 H24B 109.5 . . ?
H24A C24 H24B 109.5 . . ?
C23 C24 H24C 109.5 . . ?
H24A C24 H24C 109.5 . . ?
H24B C24 H24C 109.5 . . ?
N8 C25 C26 112.7(8) . . ?
N8 C25 H25A 109.1 . . ?
C26 C25 H25A 109.1 . . ?
N8 C25 H25B 109.1 . . ?
C26 C25 H25B 109.1 . . ?
H25A C25 H25B 107.8 . . ?
C25 C26 H26A 109.5 . . ?
C25 C26 H26B 109.5 . . ?
H26A C26 H26B 109.5 . . ?
C25 C26 H26C 109.5 . . ?
H26A C26 H26C 109.5 . . ?
H26B C26 H26C 109.5 . . ?

loop_
_geom_bond_atom_site_label_1
_geom_bond_atom_site_label_2
_geom_bond_distance
_geom_bond_site_symmetry_2
_geom_bond_publ_flag
Mo1 S2 2.228(2) . ?
Mo1 S1 2.264(2) . ?
Mo1 S4 2.307(2) . ?
Mo1 S3 2.330(2) . ?
Mo1 N5 2.384(8) . ?
Mo1 N6 2.418(9) . ?
S1 C2 1.632(8) . ?
S2 C3 1.636(9) . ?
S3 C6 1.666(8) . ?
S4 C7 1.695(9) . ?
S5 C9 1.888(10) . ?
S6 C10 1.904(10) . ?
N1 C1 1.108(12) . ?
N2 C4 1.049(10) . ?
N3 C5 1.152(12) . ?
N4 C8 1.107(10) . ?
N5 C9 1.390(12) . ?
N6 C10 1.388(12) . ?
N7 C13B 1.494(14) 3 ?
N7 C13B 1.494(14) . ?
N7 C11B 1.525(12) 3 ?
N7 C11B 1.525(12) . ?
N7 C13A 1.605(13) . ?
N7 C13A 1.605(13) 3 ?
N7 C11A 1.615(14) . ?
N7 C11A 1.615(14) 3 ?
N8 C25 1.435(10) . ?
N8 C23 1.519(11) . ?
N8 C19 1.620(12) . ?
N8 C21 1.682(11) . ?
N9 C17B 1.424(13) . ?
N9 C17B 1.424(13) 3_354 ?
N9 C15A 1.500(12) 3_354 ?
N9 C15A 1.500(12) . ?
N9 C17A 1.609(14) . ?
N9 C17A 1.609(14) 3_354 ?
N9 C15B 1.646(13) 3_354 ?
N9 C15B 1.646(13) . ?
C1 C2 1.365(12) . ?
C2 C3 1.356(12) . ?
C3 C4 1.343(10) . ?
C5 C6 1.404(12) . ?
C6 C7 1.384(11) . ?
C7 C8 1.395(10) . ?
C11B C12 1.639(15) . ?
C11B H11A 0.9700 . ?
C11B H11B 0.9700 . ?
C11B H12E 1.5253 . ?
C11B H12F 1.4948 . ?
C11A C12 1.567(14) . ?
C11A H11C 0.9700 . ?
C11A H11D 0.9700 . ?
C12 H12A 0.9600 . ?
C12 H12B 0.9600 . ?
C12 H12C 0.9600 . ?
C12 H12D 0.9600 . ?
C12 H12E 0.9600 . ?
C12 H12F 0.9600 . ?
C13A C14 1.567(15) . ?
C13A H13A 0.9700 . ?
C13A H13B 0.9700 . ?
C13B C14 1.629(15) . ?
C13B H13C 0.9700 . ?
C13B H13D 0.9700 . ?
C13B H14E 1.5378 . ?
C13B H14F 1.4639 . ?
C14 H14A 0.9600 . ?
C14 H14B 0.9600 . ?
C14 H14C 0.9600 . ?
C14 H14D 0.9600 . ?
C14 H14E 0.9600 . ?
C14 H14F 0.9600 . ?
C15A C16 1.660(15) . ?
C15A H15A 0.9700 . ?
C15A H15B 0.9700 . ?
C15B C16 1.567(13) . ?
C15B H15C 0.9700 . ?
C15B H15D 0.9700 . ?
C16 H16A 0.9600 . ?
C16 H16B 0.9600 . ?
C16 H16C 0.9600 . ?
C16 H16D 0.9600 . ?
C16 H16E 0.9600 . ?
C16 H16F 0.9600 . ?
C17A C18 1.467(13) . ?
C17A H17A 0.9700 . ?
C17A H17B 0.9700 . ?
C17A H18E 1.4872 . ?
C17A H18F 1.4410 . ?
C17B C18 1.628(16) . ?
C17B H17C 0.9700 . ?
C17B H17D 0.9700 . ?
C18 H18A 0.9600 . ?
C18 H18B 0.9600 . ?
C18 H18C 0.9600 . ?
C18 H18D 0.9600 . ?
C18 H18E 0.9600 . ?
C18 H18F 0.9600 . ?
C19 C20 1.635(14) . ?
C19 H19A 0.9700 . ?
C19 H19B 0.9700 . ?
C20 H20A 0.9600 . ?
C20 H20B 0.9600 . ?
C20 H20C 0.9600 . ?
C21 C22 1.651(14) . ?
C21 H21A 0.9700 . ?
C21 H21B 0.9700 . ?
C22 H22A 0.9600 . ?
C22 H22B 0.9600 . ?
C22 H22C 0.9600 . ?
C23 C24 1.404(13) . ?
C23 H23A 0.9700 . ?
C23 H23B 0.9700 . ?
C24 H24A 0.9600 . ?
C24 H24B 0.9600 . ?
C24 H24C 0.9600 . ?
C25 C26 1.496(14) . ?
C25 H25A 0.9700 . ?
C25 H25B 0.9700 . ?
C26 H26A 0.9600 . ?
C26 H26B 0.9600 . ?
C26 H26C 0.9600 . ?
